data_1519796
loop_
_publ_author_name
'Collins, Ian'
'Horton, Peter N.'
'Hursthouse, Michael B.'

_publ_section_title
;
 3-Amino-6-methyl-2-(toluene-4-sulfonyl)-2,5-dihydro-pyrazolo[4,3-c]pyridin-
 4-one
;
_journal_name_full 'Crystal Structure Report Archive'
_journal_page_first 439
_journal_year 2007
_chemical_formula_sum 'C14 H14 N4 O3 S'
_chemical_formula_weight 318.35
_space_group_IT_number 2
_symmetry_cell_setting triclinic
_symmetry_space_group_name_Hall '-P 1'
_symmetry_space_group_name_H-M 'P -1'
_atom_sites_solution_hydrogens geom
_atom_sites_solution_primary direct
_atom_sites_solution_secondary difmap
_cell_angle_alpha 112.574(2)
_cell_angle_beta 90.804(2)
_cell_angle_gamma 96.144(2)
_cell_formula_units_Z 2
_cell_length_a 6.6318(3)
_cell_length_b 9.4254(4)
_cell_length_c 12.0872(4)
_cell_measurement_reflns_used 2950
_cell_measurement_temperature 120(2)
_cell_measurement_theta_max 27.485
_cell_measurement_theta_min 2.910
_cell_volume 692.39(5)
_computing_cell_refinement 'DENZO (Otwinowski & Minor, 1997) & COLLECT (Hooft, R.W.W., 1998)'
_computing_data_collection 'COLLECT (Hooft, R.W.W., 1998)'
_computing_data_reduction 'DENZO (Otwinowski & Minor, 1997) & COLLECT (Hooft, R.W.W., 1998)'
_computing_molecular_graphics 'ORTEP3 for Windows (Farrugia, 1997)'
_computing_publication_material 'WinGX (Farrugia, 1999)'
_computing_structure_refinement 'SHELXL-97 (Sheldrick, 1997b)'
_computing_structure_solution 'SHELXS-97 (Sheldrick, 1997a)'
_diffrn_ambient_temperature 120(2)
_diffrn_measured_fraction_theta_full 0.995
_diffrn_measured_fraction_theta_max 0.995
_diffrn_measurement_device_type 'Bruker-Nonius APEX II CCD camera on \k-goniostat'
_diffrn_measurement_method '\f & \w scans'
_diffrn_radiation_monochromator '10cm confocal mirrors'
_diffrn_radiation_source 'Bruker-Nonius FR591 rotating anode'
_diffrn_radiation_type MoK\a
_diffrn_radiation_wavelength 0.71073
_diffrn_reflns_av_R_equivalents 0.0494
_diffrn_reflns_av_sigmaI/netI 0.0507
_diffrn_reflns_limit_h_max 8
_diffrn_reflns_limit_h_min -8
_diffrn_reflns_limit_k_max 12
_diffrn_reflns_limit_k_min -12
_diffrn_reflns_limit_l_max 13
_diffrn_reflns_limit_l_min -15
_diffrn_reflns_number 11744
_diffrn_reflns_theta_full 27.48
_diffrn_reflns_theta_max 27.48
_diffrn_reflns_theta_min 3.10
_exptl_absorpt_coefficient_mu 0.254
_exptl_absorpt_correction_T_max 0.9899
_exptl_absorpt_correction_T_min 0.9775
_exptl_absorpt_correction_type multi-scan
_exptl_absorpt_process_details 'SADABS 2007/2 (Sheldrick, G.M., 2007)'
_exptl_crystal_colour 'Light Brown'
_exptl_crystal_density_diffrn 1.527
_exptl_crystal_density_method 'not measured'
_exptl_crystal_description Block
_exptl_crystal_F_000 332
_exptl_crystal_size_max 0.09
_exptl_crystal_size_mid 0.08
_exptl_crystal_size_min 0.04
_refine_diff_density_max 0.337
_refine_diff_density_min -0.419
_refine_diff_density_rms 0.075
_refine_ls_extinction_method none
_refine_ls_goodness_of_fit_ref 1.076
_refine_ls_hydrogen_treatment constr
_refine_ls_matrix_type full
_refine_ls_number_parameters 201
_refine_ls_number_reflns 3162
_refine_ls_number_restraints 2
_refine_ls_restrained_S_all 1.075
_refine_ls_R_factor_all 0.0785
_refine_ls_R_factor_gt 0.0572
_refine_ls_shift/su_max 0.000
_refine_ls_shift/su_mean 0.000
_refine_ls_structure_factor_coef Fsqd
_refine_ls_weighting_details 'calc w=1/[\s^2^(Fo^2^)+(0.0100P)^2^+1.4129P] where P=(Fo^2^+2Fc^2^)/3'
_refine_ls_weighting_scheme calc
_refine_ls_wR_factor_gt 0.1083
_refine_ls_wR_factor_ref 0.1203
_reflns_number_gt 2534
_reflns_number_total 3162
_reflns_threshold_expression >2sigma(I)
_cod_data_source_file eCrystal-439.cif
_cod_data_source_block 2007src1290
_cod_depositor_comments
;
Citation :
Collins, Ian and Horton, Peter N. and Hursthouse, Michael B. (2007) 
University of Southampton, Crystal Structure Report Archive. 
(doi:10.5258/ecrystals/439)

More at:
http://ecrystals.chem.soton.ac.uk/439/
;
_cod_original_sg_symbol_H-M P-1
_cod_database_code 1519796

loop_
_symmetry_equiv_pos_as_xyz
'x, y, z'
'-x, -y, -z'

loop_
_atom_site_label
_atom_site_type_symbol
_atom_site_fract_x
_atom_site_fract_y
_atom_site_fract_z
_atom_site_U_iso_or_equiv
_atom_site_adp_type
_atom_site_occupancy
_atom_site_symmetry_multiplicity
_atom_site_calc_flag
_atom_site_refinement_flags
_atom_site_disorder_assembly
_atom_site_disorder_group
C1 C 0.5588(4) 0.8454(3) 0.3216(2) 0.0186(5) Uani 1 1 d . . .
C2 C 0.4481(4) 0.7907(3) 0.3951(2) 0.0184(5) Uani 1 1 d . . .
C3 C 0.2684(4) 0.8640(3) 0.4161(2) 0.0187(5) Uani 1 1 d . . .
C4 C 0.1258(4) 0.8315(3) 0.4934(2) 0.0192(5) Uani 1 1 d . . .
H4 H 0.0044 0.8791 0.5099 0.023 Uiso 1 1 calc R . .
C5 C 0.1703(4) 0.7299(3) 0.5423(2) 0.0209(5) Uani 1 1 d . . .
C6 C 0.4893(4) 0.6776(3) 0.4425(2) 0.0207(5) Uani 1 1 d . . .
C7 C 0.0408(4) 0.6919(3) 0.6296(2) 0.0259(6) Uani 1 1 d . . .
H7A H -0.0833 0.7420 0.6376 0.039 Uiso 1 1 calc R . .
H7B H 0.1159 0.7292 0.7078 0.039 Uiso 1 1 calc R . .
H7C H 0.0049 0.5795 0.6005 0.039 Uiso 1 1 calc R . .
C8 C 0.2986(4) 0.8585(3) 0.0753(2) 0.0205(5) Uani 1 1 d . . .
C9 C 0.3740(4) 0.7211(3) 0.0077(3) 0.0286(6) Uani 1 1 d . . .
H9 H 0.5117 0.7084 0.0197 0.034 Uiso 1 1 calc R . .
C10 C 0.2451(5) 0.6031(3) -0.0772(3) 0.0341(7) Uani 1 1 d . . .
H10 H 0.2954 0.5090 -0.1241 0.041 Uiso 1 1 calc R . .
C11 C 0.0434(5) 0.6205(3) -0.0947(2) 0.0294(6) Uani 1 1 d . . .
C12 C -0.0271(4) 0.7595(3) -0.0266(3) 0.0290(6) Uani 1 1 d . . .
H12 H -0.1641 0.7732 -0.0394 0.035 Uiso 1 1 calc R . .
C13 C 0.0989(4) 0.8793(3) 0.0601(2) 0.0238(6) Uani 1 1 d . . .
H13 H 0.0486 0.9731 0.1077 0.029 Uiso 1 1 calc R . .
C14 C -0.0977(5) 0.4904(4) -0.1862(3) 0.0418(8) Uani 1 1 d . . .
H14A H -0.1258 0.4060 -0.1582 0.063 Uiso 1 1 calc R . .
H14B H -0.0336 0.4523 -0.2630 0.063 Uiso 1 1 calc R . .
H14C H -0.2254 0.5288 -0.1967 0.063 Uiso 1 1 calc R . .
N1 N 0.4467(3) 0.9512(2) 0.30370(19) 0.0191(5) Uani 1 1 d . . .
N2 N 0.2591(3) 0.9591(2) 0.35879(19) 0.0205(5) Uani 1 1 d . . .
N3 N 0.7392(3) 0.8082(3) 0.2752(2) 0.0236(5) Uani 1 1 d D . .
H3A H 0.8025 0.7576 0.3109 0.035 Uiso 1 1 d D . .
H3B H 0.8137 0.8715 0.2485 0.035 Uiso 1 1 d D . .
N4 N 0.3437(3) 0.6551(2) 0.5156(2) 0.0226(5) Uani 1 1 d . . .
H4A H 0.3614 0.5880 0.5482 0.027 Uiso 1 1 calc R . .
O1 O 0.6388(3) 0.6040(2) 0.41884(18) 0.0266(4) Uani 1 1 d . . .
O2 O 0.6648(3) 0.9974(2) 0.15408(17) 0.0252(4) Uani 1 1 d . . .
O3 O 0.3721(3) 1.1473(2) 0.22096(17) 0.0262(4) Uani 1 1 d . . .
S1 S 0.45816(10) 1.00628(7) 0.18650(6) 0.02028(17) Uani 1 1 d . . .

loop_
_atom_site_aniso_label
_atom_site_aniso_U_11
_atom_site_aniso_U_22
_atom_site_aniso_U_33
_atom_site_aniso_U_23
_atom_site_aniso_U_13
_atom_site_aniso_U_12
C1 0.0195(13) 0.0160(12) 0.0182(12) 0.0047(10) -0.0017(10) 0.0014(10)
C2 0.0184(12) 0.0163(12) 0.0194(12) 0.0062(10) -0.0018(10) 0.0007(9)
C3 0.0204(13) 0.0154(12) 0.0178(12) 0.0046(10) -0.0031(10) -0.0001(10)
C4 0.0187(13) 0.0179(12) 0.0198(12) 0.0058(10) 0.0011(10) 0.0027(10)
C5 0.0229(13) 0.0190(12) 0.0180(12) 0.0046(10) -0.0011(10) 0.0003(10)
C6 0.0211(13) 0.0173(12) 0.0226(13) 0.0073(10) -0.0020(10) 0.0000(10)
C7 0.0281(15) 0.0248(14) 0.0253(14) 0.0107(11) 0.0042(11) 0.0002(11)
C8 0.0227(13) 0.0194(12) 0.0198(12) 0.0090(10) 0.0001(10) -0.0008(10)
C9 0.0266(15) 0.0268(14) 0.0290(15) 0.0069(12) 0.0032(12) 0.0042(12)
C10 0.0383(18) 0.0272(15) 0.0294(16) 0.0023(12) 0.0047(13) 0.0055(13)
C11 0.0355(17) 0.0316(15) 0.0200(13) 0.0117(12) -0.0016(12) -0.0066(13)
C12 0.0232(14) 0.0360(16) 0.0310(15) 0.0175(13) -0.0007(12) 0.0007(12)
C13 0.0225(14) 0.0258(14) 0.0251(14) 0.0120(11) 0.0016(11) 0.0030(11)
C14 0.049(2) 0.0377(18) 0.0322(17) 0.0113(14) -0.0064(15) -0.0145(15)
N1 0.0184(11) 0.0212(11) 0.0197(11) 0.0097(9) 0.0009(8) 0.0047(9)
N2 0.0194(11) 0.0210(11) 0.0225(11) 0.0094(9) 0.0039(9) 0.0043(9)
N3 0.0206(11) 0.0251(12) 0.0284(12) 0.0134(10) 0.0049(9) 0.0050(9)
N4 0.0256(12) 0.0212(11) 0.0258(12) 0.0142(10) 0.0006(9) 0.0041(9)
O1 0.0230(10) 0.0261(10) 0.0371(11) 0.0183(9) 0.0037(8) 0.0068(8)
O2 0.0218(10) 0.0276(10) 0.0292(10) 0.0149(8) 0.0050(8) 0.0006(8)
O3 0.0329(11) 0.0190(9) 0.0289(10) 0.0110(8) 0.0025(8) 0.0061(8)
S1 0.0218(3) 0.0193(3) 0.0215(3) 0.0102(3) 0.0009(2) 0.0012(2)

loop_
_atom_type_symbol
_atom_type_description
_atom_type_scat_dispersion_real
_atom_type_scat_dispersion_imag
_atom_type_scat_source
C C 0.0033 0.0016 'International Tables Vol C Tables 4.2.6.8 and 6.1.1.4'
H H 0.0000 0.0000 'International Tables Vol C Tables 4.2.6.8 and 6.1.1.4'
N N 0.0061 0.0033 'International Tables Vol C Tables 4.2.6.8 and 6.1.1.4'
O O 0.0106 0.0060 'International Tables Vol C Tables 4.2.6.8 and 6.1.1.4'
S S 0.1246 0.1234 'International Tables Vol C Tables 4.2.6.8 and 6.1.1.4'

loop_
_geom_angle_atom_site_label_1
_geom_angle_atom_site_label_2
_geom_angle_atom_site_label_3
_geom_angle
_geom_angle_site_symmetry_1
_geom_angle_site_symmetry_3
N3 C1 C2 129.1(2) . .
N3 C1 N1 125.6(2) . .
C2 C1 N1 105.3(2) . .
C1 C2 C3 106.9(2) . .
C1 C2 C6 130.1(2) . .
C3 C2 C6 123.1(2) . .
N2 C3 C2 112.4(2) . .
N2 C3 C4 128.5(2) . .
C2 C3 C4 119.0(2) . .
C5 C4 C3 117.5(2) . .
C5 C4 H4 121.3 . .
C3 C4 H4 121.3 . .
C4 C5 N4 121.9(2) . .
C4 C5 C7 123.2(2) . .
N4 C5 C7 114.9(2) . .
O1 C6 N4 122.4(2) . .
O1 C6 C2 124.3(2) . .
N4 C6 C2 113.2(2) . .
C5 C7 H7A 109.5 . .
C5 C7 H7B 109.5 . .
H7A C7 H7B 109.5 . .
C5 C7 H7C 109.5 . .
H7A C7 H7C 109.5 . .
H7B C7 H7C 109.5 . .
C13 C8 C9 121.6(3) . .
C13 C8 S1 119.1(2) . .
C9 C8 S1 119.3(2) . .
C10 C9 C8 118.9(3) . .
C10 C9 H9 120.5 . .
C8 C9 H9 120.5 . .
C9 C10 C11 120.9(3) . .
C9 C10 H10 119.6 . .
C11 C10 H10 119.6 . .
C10 C11 C12 118.9(3) . .
C10 C11 C14 120.7(3) . .
C12 C11 C14 120.4(3) . .
C11 C12 C13 121.3(3) . .
C11 C12 H12 119.3 . .
C13 C12 H12 119.3 . .
C8 C13 C12 118.4(3) . .
C8 C13 H13 120.8 . .
C12 C13 H13 120.8 . .
C11 C14 H14A 109.5 . .
C11 C14 H14B 109.5 . .
H14A C14 H14B 109.5 . .
C11 C14 H14C 109.5 . .
H14A C14 H14C 109.5 . .
H14B C14 H14C 109.5 . .
C1 N1 N2 112.4(2) . .
C1 N1 S1 126.03(18) . .
N2 N1 S1 116.11(16) . .
C3 N2 N1 102.9(2) . .
C1 N3 H3A 112.4 . .
C1 N3 H3B 119.9 . .
H3A N3 H3B 118.5 . .
C6 N4 C5 125.1(2) . .
C6 N4 H4A 117.4 . .
C5 N4 H4A 117.4 . .
O3 S1 O2 121.25(12) . .
O3 S1 N1 107.16(11) . .
O2 S1 N1 104.42(11) . .
O3 S1 C8 109.70(12) . .
O2 S1 C8 109.65(12) . .
N1 S1 C8 102.95(11) . .

loop_
_geom_bond_atom_site_label_1
_geom_bond_atom_site_label_2
_geom_bond_distance
_geom_bond_site_symmetry_2
C1 N3 1.352(3) .
C1 C2 1.372(4) .
C1 N1 1.384(3) .
C2 C3 1.419(4) .
C2 C6 1.437(3) .
C3 N2 1.332(3) .
C3 C4 1.430(4) .
C4 C5 1.357(4) .
C4 H4 0.9500 .
C5 N4 1.390(3) .
C5 C7 1.493(4) .
C6 O1 1.245(3) .
C6 N4 1.372(3) .
C7 H7A 0.9800 .
C7 H7B 0.9800 .
C7 H7C 0.9800 .
C8 C13 1.379(4) .
C8 C9 1.390(4) .
C8 S1 1.754(3) .
C9 C10 1.384(4) .
C9 H9 0.9500 .
C10 C11 1.388(4) .
C10 H10 0.9500 .
C11 C12 1.389(4) .
C11 C14 1.512(4) .
C12 C13 1.391(4) .
C12 H12 0.9500 .
C13 H13 0.9500 .
C14 H14A 0.9800 .
C14 H14B 0.9800 .
C14 H14C 0.9800 .
N1 N2 1.415(3) .
N1 S1 1.685(2) .
N3 H3A 0.8859 .
N3 H3B 0.8907 .
N4 H4A 0.8800 .
O2 S1 1.4326(19) .
O3 S1 1.4177(19) .

loop_
_geom_hbond_atom_site_label_D
_geom_hbond_atom_site_label_H
_geom_hbond_atom_site_label_A
_geom_hbond_distance_DH
_geom_hbond_distance_HA
_geom_hbond_distance_DA
_geom_hbond_angle_DHA
_geom_hbond_site_symmetry_A
N3 H3A O1 0.89 2.48 3.080(3) 125.8 .
N3 H3B O2 0.89 2.22 2.783(3) 120.3 .
N4 H4A O1 0.88 2.00 2.854(3) 164.5 2_666
